data_2226506
loop_
_publ_author_name
'Ugono, Onome'
'Cowin, Stephanie'
'Beatty, Alicia M.'

_publ_section_title
;
 2,4,6-Triphenylaniline
;
_journal_issue 7
_journal_name_full 'Acta Crystallographica Section E'
_journal_page_first o1777
_journal_paper_doi 10.1107/S160053681002338X
_journal_volume 66
_journal_year 2010
_chemical_formula_iupac 'C24 H19 N'
_chemical_formula_moiety 'C24 H19 N'
_chemical_formula_sum 'C24 H19 N'
_chemical_formula_weight 321.40
_chemical_melting_point_gt 395
_chemical_melting_point_lt 398
_chemical_name_common 2,4,6-Triphenylaniline
_chemical_name_systematic
;
2,4,6-Triphenylaniline
;
_space_group_IT_number 14
_symmetry_cell_setting monoclinic
_symmetry_space_group_name_Hall '-P 2ybc'
_symmetry_space_group_name_H-M 'P 1 21/c 1'
_atom_sites_solution_hydrogens geom
_atom_sites_solution_primary direct
_atom_sites_solution_secondary difmap
_audit_creation_method SHELXL-97
_cell_angle_alpha 90.00
_cell_angle_beta 113.02(3)
_cell_angle_gamma 90.00
_cell_formula_units_Z 4
_cell_length_a 10.735(2)
_cell_length_b 14.792(3)
_cell_length_c 11.911(2)
_cell_measurement_reflns_used 6695
_cell_measurement_temperature 100(2)
_cell_measurement_theta_max 33.87
_cell_measurement_theta_min 2.06
_cell_volume 1740.8(7)
_computing_cell_refinement 'SAINT (Bruker, 2007)'
_computing_data_collection 'APEX2 (Bruker, 2007)'
_computing_data_reduction 'SAINT (Bruker, 2007)'
_computing_molecular_graphics 'X-SEED (Barbour, 2001)'
_computing_publication_material 'SHELXL97 (Sheldrick, 2008) and PLATON (Spek, 2009)'
_computing_structure_refinement 'SHELXL97 (Sheldrick, 2008)'
_computing_structure_solution 'SHELXS97 (Sheldrick, 2008)'
_diffrn_ambient_temperature 100(2)
_diffrn_measured_fraction_theta_full 1.000
_diffrn_measured_fraction_theta_max 0.952
_diffrn_measurement_device_type 'Bruker SMART APEXII'
_diffrn_measurement_method 'omega scans'
_diffrn_radiation_monochromator graphite
_diffrn_radiation_source 'fine-focus sealed tube'
_diffrn_radiation_type MoK\a
_diffrn_radiation_wavelength 0.71073
_diffrn_reflns_av_R_equivalents 0.0273
_diffrn_reflns_av_sigmaI/netI 0.0166
_diffrn_reflns_limit_h_max 16
_diffrn_reflns_limit_h_min -16
_diffrn_reflns_limit_k_max 23
_diffrn_reflns_limit_k_min -23
_diffrn_reflns_limit_l_max 18
_diffrn_reflns_limit_l_min -18
_diffrn_reflns_number 44061
_diffrn_reflns_theta_full 28.00
_diffrn_reflns_theta_max 33.87
_diffrn_reflns_theta_min 2.06
_exptl_absorpt_coefficient_mu 0.071
_exptl_absorpt_correction_T_max 0.9826
_exptl_absorpt_correction_T_min 0.9655
_exptl_absorpt_correction_type multi-scan
_exptl_absorpt_process_details '(SADABS; Sheldrick, 1996)'
_exptl_crystal_colour colorless
_exptl_crystal_density_diffrn 1.226
_exptl_crystal_density_method 'not measured'
_exptl_crystal_description prism
_exptl_crystal_F_000 680
_exptl_crystal_size_max 0.50
_exptl_crystal_size_mid 0.50
_exptl_crystal_size_min 0.25
_refine_diff_density_max 0.484
_refine_diff_density_min -0.226
_refine_ls_extinction_method none
_refine_ls_goodness_of_fit_ref 1.024
_refine_ls_hydrogen_treatment constr
_refine_ls_matrix_type full
_refine_ls_number_parameters 226
_refine_ls_number_reflns 6695
_refine_ls_number_restraints 0
_refine_ls_restrained_S_all 1.024
_refine_ls_R_factor_all 0.0500
_refine_ls_R_factor_gt 0.0428
_refine_ls_shift/su_max 0.001
_refine_ls_shift/su_mean 0.000
_refine_ls_structure_factor_coef Fsqd
_refine_ls_weighting_details 'calc w=1/[\s^2^(Fo^2^)+(0.0697P)^2^+0.5511P] where P=(Fo^2^+2Fc^2^)/3'
_refine_ls_weighting_scheme calc
_refine_ls_wR_factor_gt 0.1180
_refine_ls_wR_factor_ref 0.1252
_reflns_number_gt 5813
_reflns_number_total 6695
_reflns_threshold_expression I>2\s(I)
_cod_data_source_file hg2686.cif
_cod_data_source_block I
_cod_original_cell_volume 1740.7(6)
_cod_original_sg_symbol_H-M 'P 21/c'
_cod_database_code 2226506
_cod_database_fobs_code 2226506

loop_
_symmetry_equiv_pos_as_xyz
'x, y, z'
'-x, y+1/2, -z+1/2'
'-x, -y, -z'
'x, -y-1/2, z-1/2'

loop_
_atom_site_type_symbol
_atom_site_label
_atom_site_fract_x
_atom_site_fract_y
_atom_site_fract_z
_atom_site_U_iso_or_equiv
_atom_site_adp_type
_atom_site_calc_flag
_atom_site_refinement_flags
_atom_site_occupancy
_atom_site_disorder_assembly
_atom_site_disorder_group
N N1 -0.03946(8) 0.31892(6) 0.10628(7) 0.02312(15) Uani d . 1 . .
H H1A -0.0309 0.3532 0.1693 0.028 Uiso calc R 1 . .
H H1B -0.1086 0.2817 0.0760 0.028 Uiso calc R 1 . .
C C1 0.05584(7) 0.32362(5) 0.05479(6) 0.01365(13) Uani d . 1 . .
C C2 0.16729(8) 0.38320(5) 0.10276(7) 0.01385(13) Uani d . 1 . .
C C3 0.26324(8) 0.38694(5) 0.05077(7) 0.01493(13) Uani d . 1 . .
H H3 0.3376 0.4272 0.0842 0.018 Uiso calc R 1 . .
C C4 0.25338(7) 0.33322(5) -0.04924(7) 0.01409(13) Uani d . 1 . .
C C5 0.14616(7) 0.27160(5) -0.09177(7) 0.01405(13) Uani d . 1 . .
H H5 0.1399 0.2322 -0.1567 0.017 Uiso calc R 1 . .
C C6 0.04796(7) 0.26577(5) -0.04244(6) 0.01310(13) Uani d . 1 . .
C C7 0.18451(8) 0.44422(5) 0.20775(7) 0.01407(13) Uani d . 1 . .
C C8 0.29191(8) 0.43079(5) 0.32071(7) 0.01645(14) Uani d . 1 . .
H H8 0.3517 0.3812 0.3314 0.020 Uiso calc R 1 . .
C C9 0.31156(8) 0.48981(6) 0.41751(7) 0.01874(15) Uani d . 1 . .
H H9 0.3837 0.4796 0.4941 0.022 Uiso calc R 1 . .
C C10 0.22601(9) 0.56362(6) 0.40238(7) 0.01889(15) Uani d . 1 . .
H H10 0.2404 0.6042 0.4681 0.023 Uiso calc R 1 . .
C C11 0.11933(9) 0.57760(6) 0.29049(7) 0.01905(15) Uani d . 1 . .
H H11 0.0609 0.6280 0.2797 0.023 Uiso calc R 1 . .
C C12 0.09793(9) 0.51788(5) 0.19407(7) 0.01751(14) Uani d . 1 . .
H H12 0.0239 0.5273 0.1184 0.021 Uiso calc R 1 . .
C C13 0.34837(8) 0.34425(5) -0.11131(7) 0.01444(13) Uani d . 1 . .
C C14 0.48238(8) 0.37311(6) -0.04755(7) 0.01809(14) Uani d . 1 . .
H H14 0.5146 0.3829 0.0380 0.022 Uiso calc R 1 . .
C C15 0.56863(8) 0.38749(6) -0.10796(8) 0.02019(15) Uani d . 1 . .
H H15 0.6589 0.4071 -0.0633 0.024 Uiso calc R 1 . .
C C16 0.52351(9) 0.37333(6) -0.23338(8) 0.02020(15) Uani d . 1 . .
H H16 0.5819 0.3842 -0.2747 0.024 Uiso calc R 1 . .
C C17 0.39142(9) 0.34296(6) -0.29744(8) 0.01904(15) Uani d . 1 . .
H H17 0.3603 0.3318 -0.3826 0.023 Uiso calc R 1 . .
C C18 0.30489(8) 0.32897(5) -0.23725(7) 0.01613(14) Uani d . 1 . .
H H18 0.2150 0.3088 -0.2821 0.019 Uiso calc R 1 . .
C C19 -0.06390(7) 0.19929(5) -0.09729(6) 0.01294(12) Uani d . 1 . .
C C20 -0.19933(8) 0.22763(5) -0.14897(7) 0.01598(14) Uani d . 1 . .
H H20 -0.2206 0.2894 -0.1433 0.019 Uiso calc R 1 . .
C C21 -0.30318(8) 0.16641(5) -0.20861(7) 0.01793(14) Uani d . 1 . .
H H21 -0.3944 0.1866 -0.2431 0.022 Uiso calc R 1 . .
C C22 -0.27334(8) 0.07567(5) -0.21765(7) 0.01761(14) Uani d . 1 . .
H H22 -0.3438 0.0339 -0.2587 0.021 Uiso calc R 1 . .
C C23 -0.13918(8) 0.04676(5) -0.16595(7) 0.01747(14) Uani d . 1 . .
H H23 -0.1184 -0.0151 -0.1715 0.021 Uiso calc R 1 . .
C C24 -0.03506(8) 0.10781(5) -0.10612(7) 0.01537(13) Uani d . 1 . .
H H24 0.0559 0.0872 -0.0712 0.018 Uiso calc R 1 . .

loop_
_atom_site_aniso_label
_atom_site_aniso_U_11
_atom_site_aniso_U_22
_atom_site_aniso_U_33
_atom_site_aniso_U_12
_atom_site_aniso_U_13
_atom_site_aniso_U_23
N1 0.0255(3) 0.0285(4) 0.0204(3) -0.0110(3) 0.0144(3) -0.0100(3)
C1 0.0160(3) 0.0130(3) 0.0116(3) -0.0006(2) 0.0051(2) 0.0004(2)
C2 0.0169(3) 0.0120(3) 0.0117(3) -0.0010(2) 0.0047(2) -0.0007(2)
C3 0.0165(3) 0.0133(3) 0.0141(3) -0.0019(2) 0.0050(2) -0.0016(2)
C4 0.0147(3) 0.0134(3) 0.0139(3) -0.0009(2) 0.0053(2) -0.0010(2)
C5 0.0153(3) 0.0124(3) 0.0139(3) -0.0006(2) 0.0052(2) -0.0015(2)
C6 0.0146(3) 0.0112(3) 0.0123(3) -0.0006(2) 0.0040(2) -0.0001(2)
C7 0.0177(3) 0.0130(3) 0.0113(3) -0.0022(2) 0.0054(2) -0.0006(2)
C8 0.0166(3) 0.0180(3) 0.0134(3) -0.0012(2) 0.0045(2) -0.0003(2)
C9 0.0196(3) 0.0231(4) 0.0123(3) -0.0046(3) 0.0049(3) -0.0016(3)
C10 0.0253(4) 0.0192(3) 0.0140(3) -0.0058(3) 0.0095(3) -0.0039(3)
C11 0.0268(4) 0.0151(3) 0.0165(3) 0.0002(3) 0.0098(3) -0.0012(2)
C12 0.0229(3) 0.0148(3) 0.0132(3) 0.0011(3) 0.0052(3) 0.0004(2)
C13 0.0153(3) 0.0125(3) 0.0155(3) -0.0007(2) 0.0060(2) -0.0011(2)
C14 0.0154(3) 0.0195(3) 0.0182(3) -0.0013(2) 0.0054(3) -0.0018(3)
C15 0.0159(3) 0.0192(3) 0.0262(4) -0.0002(3) 0.0090(3) -0.0002(3)
C16 0.0214(4) 0.0173(3) 0.0264(4) 0.0023(3) 0.0142(3) 0.0026(3)
C17 0.0245(4) 0.0166(3) 0.0186(3) 0.0012(3) 0.0112(3) 0.0001(3)
C18 0.0181(3) 0.0144(3) 0.0158(3) -0.0012(2) 0.0065(3) -0.0017(2)
C19 0.0153(3) 0.0117(3) 0.0117(3) -0.0009(2) 0.0052(2) 0.0001(2)
C20 0.0162(3) 0.0129(3) 0.0166(3) 0.0004(2) 0.0041(2) 0.0001(2)
C21 0.0162(3) 0.0162(3) 0.0178(3) -0.0010(2) 0.0028(3) 0.0006(2)
C22 0.0189(3) 0.0152(3) 0.0167(3) -0.0041(2) 0.0048(3) -0.0012(2)
C23 0.0204(3) 0.0123(3) 0.0204(3) -0.0017(2) 0.0088(3) -0.0018(2)
C24 0.0168(3) 0.0124(3) 0.0176(3) -0.0007(2) 0.0075(3) -0.0006(2)

loop_
_atom_type_symbol
_atom_type_description
_atom_type_scat_dispersion_real
_atom_type_scat_dispersion_imag
_atom_type_scat_source
C C 0.0033 0.0016 'International Tables Vol C Tables 4.2.6.8 and 6.1.1.4'
H H 0.0000 0.0000 'International Tables Vol C Tables 4.2.6.8 and 6.1.1.4'
N N 0.0061 0.0033 'International Tables Vol C Tables 4.2.6.8 and 6.1.1.4'

loop_
_geom_angle_atom_site_label_1
_geom_angle_atom_site_label_2
_geom_angle_atom_site_label_3
_geom_angle_site_symmetry_1
_geom_angle_site_symmetry_3
_geom_angle
_geom_angle_publ_flag
C1 N1 H1A . . 120.0 ?
C1 N1 H1B . . 120.0 ?
H1A N1 H1B . . 120.0 ?
N1 C1 C2 . . 120.47(7) ?
N1 C1 C6 . . 120.92(7) ?
C2 C1 C6 . . 118.53(7) ?
C3 C2 C1 . . 120.01(7) ?
C3 C2 C7 . . 118.45(7) ?
C1 C2 C7 . . 121.53(7) ?
C2 C3 C4 . . 122.11(7) ?
C2 C3 H3 . . 118.9 ?
C4 C3 H3 . . 118.9 ?
C5 C4 C3 . . 117.09(7) ?
C5 C4 C13 . . 121.31(7) ?
C3 C4 C13 . . 121.54(7) ?
C6 C5 C4 . . 122.53(7) ?
C6 C5 H5 . . 118.7 ?
C4 C5 H5 . . 118.7 ?
C5 C6 C1 . . 119.59(7) ?
C5 C6 C19 . . 117.89(6) ?
C1 C6 C19 . . 122.51(7) ?
C12 C7 C8 . . 118.77(7) ?
C12 C7 C2 . . 120.91(7) ?
C8 C7 C2 . . 120.26(7) ?
C9 C8 C7 . . 120.42(8) ?
C9 C8 H8 . . 119.8 ?
C7 C8 H8 . . 119.8 ?
C10 C9 C8 . . 120.33(8) ?
C10 C9 H9 . . 119.8 ?
C8 C9 H9 . . 119.8 ?
C11 C10 C9 . . 119.64(7) ?
C11 C10 H10 . . 120.2 ?
C9 C10 H10 . . 120.2 ?
C10 C11 C12 . . 120.22(8) ?
C10 C11 H11 . . 119.9 ?
C12 C11 H11 . . 119.9 ?
C11 C12 C7 . . 120.61(8) ?
C11 C12 H12 . . 119.7 ?
C7 C12 H12 . . 119.7 ?
C18 C13 C14 . . 117.95(8) ?
C18 C13 C4 . . 120.56(7) ?
C14 C13 C4 . . 121.46(7) ?
C15 C14 C13 . . 120.93(8) ?
C15 C14 H14 . . 119.5 ?
C13 C14 H14 . . 119.5 ?
C14 C15 C16 . . 120.51(8) ?
C14 C15 H15 . . 119.7 ?
C16 C15 H15 . . 119.7 ?
C15 C16 C17 . . 119.14(8) ?
C15 C16 H16 . . 120.4 ?
C17 C16 H16 . . 120.4 ?
C18 C17 C16 . . 120.38(8) ?
C18 C17 H17 . . 119.8 ?
C16 C17 H17 . . 119.8 ?
C17 C18 C13 . . 121.06(8) ?
C17 C18 H18 . . 119.5 ?
C13 C18 H18 . . 119.5 ?
C24 C19 C20 . . 118.49(7) ?
C24 C19 C6 . . 120.41(7) ?
C20 C19 C6 . . 120.94(7) ?
C21 C20 C19 . . 120.92(7) ?
C21 C20 H20 . . 119.5 ?
C19 C20 H20 . . 119.5 ?
C22 C21 C20 . . 120.14(7) ?
C22 C21 H21 . . 119.9 ?
C20 C21 H21 . . 119.9 ?
C23 C22 C21 . . 119.36(7) ?
C23 C22 H22 . . 120.3 ?
C21 C22 H22 . . 120.3 ?
C22 C23 C24 . . 120.65(7) ?
C22 C23 H23 . . 119.7 ?
C24 C23 H23 . . 119.7 ?
C23 C24 C19 . . 120.44(7) ?
C23 C24 H24 . . 119.8 ?
C19 C24 H24 . . 119.8 ?

loop_
_geom_bond_atom_site_label_1
_geom_bond_atom_site_label_2
_geom_bond_site_symmetry_2
_geom_bond_distance
_geom_bond_publ_flag
N1 C1 . 1.3850(11) ?
N1 H1A . 0.8800 ?
N1 H1B . 0.8800 ?
C1 C2 . 1.4142(11) ?
C1 C6 . 1.4156(10) ?
C2 C3 . 1.3951(11) ?
C2 C7 . 1.4939(11) ?
C3 C4 . 1.4010(11) ?
C3 H3 . 0.9500 ?
C4 C5 . 1.3987(10) ?
C4 C13 . 1.4841(11) ?
C5 C6 . 1.3959(11) ?
C5 H5 . 0.9500 ?
C6 C19 . 1.4907(10) ?
C7 C12 . 1.3997(11) ?
C7 C8 . 1.4020(12) ?
C8 C9 . 1.3950(11) ?
C8 H8 . 0.9500 ?
C9 C10 . 1.3923(13) ?
C9 H9 . 0.9500 ?
C10 C11 . 1.3916(13) ?
C10 H10 . 0.9500 ?
C11 C12 . 1.3949(11) ?
C11 H11 . 0.9500 ?
C12 H12 . 0.9500 ?
C13 C18 . 1.4040(11) ?
C13 C14 . 1.4050(11) ?
C14 C15 . 1.3933(12) ?
C14 H14 . 0.9500 ?
C15 C16 . 1.3944(13) ?
C15 H15 . 0.9500 ?
C16 C17 . 1.3960(13) ?
C16 H16 . 0.9500 ?
C17 C18 . 1.3930(12) ?
C17 H17 . 0.9500 ?
C18 H18 . 0.9500 ?
C19 C24 . 1.4012(11) ?
C19 C20 . 1.4030(11) ?
C20 C21 . 1.3958(11) ?
C20 H20 . 0.9500 ?
C21 C22 . 1.3939(12) ?
C21 H21 . 0.9500 ?
C22 C23 . 1.3938(12) ?
C22 H22 . 0.9500 ?
C23 C24 . 1.3962(11) ?
C23 H23 . 0.9500 ?
C24 H24 . 0.9500 ?

loop_
_cod_related_entry_id
_cod_related_entry_database
_cod_related_entry_code
1 ChemSpider 546619
